data_4027503
loop_
_publ_author_name
'Zongjian Hu'
'Yuguang Li'
'Kai Liu'
'Qilong Shen'

_publ_section_title
;
 Bis(perfluoroalkyl) Phosphino-Oxazoline: A Modular, Stable, Strongly
 \p-Accepting Ligand for Asymmetric Catalysis
;
_journal_name_full 'Journal of Organic Chemistry'
_journal_page_first 7957
_journal_page_last 7967
_journal_paper_doi 10.1021/jo3011717
_journal_volume 77
_journal_year 2012
_chemical_absolute_configuration ad
_chemical_formula_sum 'C36 H26 Mo N O7 P'
_chemical_formula_weight 711.49
_chemical_name_systematic
; 
 ? 
;
_space_group_IT_number 19
_symmetry_cell_setting orthorhombic
_symmetry_space_group_name_Hall 'P 2ac 2ab'
_symmetry_space_group_name_H-M 'P 21 21 21'
_atom_sites_solution_hydrogens geom
_atom_sites_solution_primary direct
_atom_sites_solution_secondary difmap
_audit_creation_method SHELXL-97
_cell_angle_alpha 90.00
_cell_angle_beta 90.00
_cell_angle_gamma 90.00
_cell_formula_units_Z 4
_cell_length_a 9.4989(9)
_cell_length_b 14.4181(14)
_cell_length_c 25.099(2)
_cell_measurement_reflns_used 9986
_cell_measurement_temperature 132(2)
_cell_measurement_theta_max 32.82
_cell_measurement_theta_min 2.29
_cell_volume 3437.5(5)
_computing_cell_refinement 'Bruker SAINT'
_computing_data_collection 'Bruker APEX2'
_computing_data_reduction 'Bruker SAINT'
_computing_molecular_graphics 'Bruker SHELXTL'
_computing_publication_material 'Bruker SHELXTL'
_computing_structure_refinement 'SHELXL-97 (Sheldrick, 2008)'
_computing_structure_solution 'SHELXS-97 (Sheldrick, 2008)'
_diffrn_ambient_temperature 132(2)
_diffrn_measured_fraction_theta_full 1.000
_diffrn_measured_fraction_theta_max 1.000
_diffrn_measurement_device_type 'Bruker APEX-II CCD'
_diffrn_measurement_method '\f and \w scans'
_diffrn_radiation_monochromator graphite
_diffrn_radiation_source 'fine-focus sealed tube'
_diffrn_radiation_type MoK\a
_diffrn_radiation_wavelength 0.71073
_diffrn_reflns_av_R_equivalents 0.0365
_diffrn_reflns_av_sigmaI/netI 0.0359
_diffrn_reflns_limit_h_max 12
_diffrn_reflns_limit_h_min -12
_diffrn_reflns_limit_k_max 18
_diffrn_reflns_limit_k_min -18
_diffrn_reflns_limit_l_max 32
_diffrn_reflns_limit_l_min -20
_diffrn_reflns_number 26386
_diffrn_reflns_theta_full 27.00
_diffrn_reflns_theta_max 27.00
_diffrn_reflns_theta_min 1.63
_exptl_absorpt_coefficient_mu 0.476
_exptl_absorpt_correction_T_max 0.9109
_exptl_absorpt_correction_T_min 0.8627
_exptl_absorpt_correction_type multi-scan
_exptl_absorpt_process_details sadabs
_exptl_crystal_colour yellow
_exptl_crystal_density_diffrn 1.375
_exptl_crystal_description block
_exptl_crystal_F_000 1448
_exptl_crystal_size_max 0.32
_exptl_crystal_size_mid 0.25
_exptl_crystal_size_min 0.20
_platon_squeeze_details
;
;
_refine_diff_density_max 0.435
_refine_diff_density_min -0.245
_refine_diff_density_rms 0.052
_refine_ls_abs_structure_details 'Flack H D (1983), Acta Cryst. A39, 876-881'
_refine_ls_abs_structure_Flack 0.05(2)
_refine_ls_extinction_method none
_refine_ls_goodness_of_fit_ref 0.934
_refine_ls_hydrogen_treatment constr
_refine_ls_matrix_type full
_refine_ls_number_parameters 417
_refine_ls_number_reflns 7494
_refine_ls_number_restraints 0
_refine_ls_restrained_S_all 0.934
_refine_ls_R_factor_all 0.0280
_refine_ls_R_factor_gt 0.0257
_refine_ls_shift/su_max 0.001
_refine_ls_shift/su_mean 0.000
_refine_ls_structure_factor_coef Fsqd
_refine_ls_weighting_details 'calc w=1/[\s^2^(Fo^2^)+(0.0343P)^2^+1.5411P] where P=(Fo^2^+2Fc^2^)/3'
_refine_ls_weighting_scheme calc
_refine_ls_wR_factor_gt 0.0620
_refine_ls_wR_factor_ref 0.0630
_reflns_number_gt 7088
_reflns_number_total 7494
_reflns_threshold_expression >2sigma(I)
_cod_data_source_file jo3011717_si_003.cif
_cod_data_source_block mo_dm11660_0m
_cod_original_cell_volume 3437.5(6)
_cod_database_code 4027503

loop_
_symmetry_equiv_pos_as_xyz
'x, y, z'
'x+1/2, -y+1/2, -z'
'-x, y+1/2, -z+1/2'
'-x+1/2, -y, z+1/2'

loop_
_atom_site_label
_atom_site_type_symbol
_atom_site_fract_x
_atom_site_fract_y
_atom_site_fract_z
_atom_site_U_iso_or_equiv
_atom_site_adp_type
_atom_site_occupancy
_atom_site_symmetry_multiplicity
_atom_site_calc_flag
_atom_site_refinement_flags
Mo1 Mo 0.37546(2) 0.324998(12) 0.167222(7) 0.01508(5) Uani 1 1 d .
N1 N 0.27905(19) 0.18908(13) 0.13975(8) 0.0169(4) Uani 1 1 d .
O1 O 0.0604(2) 0.40003(15) 0.17781(8) 0.0365(5) Uani 1 1 d .
O2 O 0.4529(2) 0.52242(13) 0.20802(8) 0.0314(4) Uani 1 1 d .
O3 O 0.4164(2) 0.26153(14) 0.28724(7) 0.0383(5) Uani 1 1 d .
O4 O 0.7042(2) 0.28998(17) 0.15399(9) 0.0431(6) Uani 1 1 d .
O5 O 0.24724(15) 0.42285(11) 0.05071(6) 0.0148(3) Uani 1 1 d .
O6 O 0.51215(15) 0.41785(10) 0.04898(6) 0.0148(3) Uani 1 1 d .
O7 O 0.15456(16) 0.08850(11) 0.09010(7) 0.0214(4) Uani 1 1 d .
P1 P 0.37822(6) 0.36155(3) 0.07418(2) 0.01313(10) Uani 1 1 d .
C1 C 0.1711(3) 0.37049(17) 0.17489(10) 0.0221(5) Uani 1 1 d .
C2 C 0.4278(3) 0.44979(17) 0.19194(9) 0.0212(5) Uani 1 1 d .
C3 C 0.3955(3) 0.28281(17) 0.24391(9) 0.0230(5) Uani 1 1 d .
C4 C 0.5843(3) 0.29761(18) 0.15826(10) 0.0259(5) Uani 1 1 d .
C5 C 0.2541(2) 0.45266(14) -0.00258(9) 0.0149(4) Uani 1 1 d .
C6 C 0.1706(2) 0.40470(16) -0.04009(10) 0.0192(5) Uani 1 1 d .
H6A H 0.1131 0.3542 -0.0292 0.023 Uiso 1 1 calc R
C7 C 0.1736(2) 0.43158(17) -0.09165(10) 0.0204(5) Uani 1 1 d .
H7A H 0.1163 0.4002 -0.1169 0.024 Uiso 1 1 calc R
C8 C 0.2606(2) 0.50557(16) -0.10879(9) 0.0188(5) Uani 1 1 d .
C9 C 0.2666(3) 0.53245(18) -0.16320(11) 0.0263(5) Uani 1 1 d .
H9A H 0.2096 0.5011 -0.1886 0.032 Uiso 1 1 calc R
C10 C 0.3521(3) 0.60206(18) -0.17951(10) 0.0282(6) Uani 1 1 d .
H10 H 0.3535 0.6200 -0.2159 0.034 Uiso 1 1 calc R
C11 C 0.4389(3) 0.64780(18) -0.14240(11) 0.0279(6) Uani 1 1 d .
H11 H 0.4993 0.6963 -0.1540 0.033 Uiso 1 1 calc R
C12 C 0.4373(3) 0.62338(16) -0.09013(10) 0.0218(5) Uani 1 1 d .
H12 H 0.4987 0.6540 -0.0660 0.026 Uiso 1 1 calc R
C13 C 0.3462(2) 0.55343(15) -0.07099(9) 0.0161(5) Uani 1 1 d .
C14 C 0.3391(2) 0.52651(14) -0.01590(9) 0.0148(4) Uani 1 1 d .
C15 C 0.4296(2) 0.56934(15) 0.02615(9) 0.0158(4) Uani 1 1 d .
C16 C 0.5161(2) 0.51384(15) 0.05648(9) 0.0151(4) Uani 1 1 d .
C17 C 0.6137(3) 0.54918(15) 0.09388(9) 0.0189(4) Uani 1 1 d .
H17 H 0.6715 0.5082 0.1139 0.023 Uiso 1 1 calc R
C18 C 0.6239(3) 0.64266(15) 0.10088(9) 0.0216(4) Uani 1 1 d .
H18 H 0.6931 0.6673 0.1242 0.026 Uiso 1 1 calc R
C19 C 0.5306(2) 0.70369(16) 0.07315(9) 0.0191(5) Uani 1 1 d .
C20 C 0.5339(3) 0.80144(16) 0.08224(10) 0.0239(5) Uani 1 1 d .
H20 H 0.6005 0.8266 0.1065 0.029 Uiso 1 1 calc R
C21 C 0.4437(3) 0.85842(17) 0.05681(11) 0.0287(6) Uani 1 1 d .
H21 H 0.4501 0.9235 0.0620 0.034 Uiso 1 1 calc R
C22 C 0.3396(3) 0.82197(18) 0.02241(10) 0.0273(5) Uani 1 1 d .
H22 H 0.2733 0.8625 0.0062 0.033 Uiso 1 1 calc R
C23 C 0.3336(3) 0.72855(16) 0.01222(10) 0.0225(5) Uani 1 1 d .
H23 H 0.2637 0.7050 -0.0112 0.027 Uiso 1 1 calc R
C24 C 0.4309(2) 0.66698(16) 0.03631(9) 0.0167(4) Uani 1 1 d .
C25 C 0.3852(2) 0.26219(14) 0.02903(8) 0.0153(4) Uani 1 1 d .
C26 C 0.4453(2) 0.27352(15) -0.02105(9) 0.0170(4) Uani 1 1 d .
H26 H 0.4869 0.3314 -0.0300 0.020 Uiso 1 1 calc R
C27 C 0.4460(2) 0.20205(16) -0.05853(9) 0.0192(5) Uani 1 1 d .
H27 H 0.4887 0.2110 -0.0924 0.023 Uiso 1 1 calc R
C28 C 0.3838(3) 0.11783(16) -0.04593(10) 0.0235(5) Uani 1 1 d .
H28 H 0.3846 0.0683 -0.0709 0.028 Uiso 1 1 calc R
C29 C 0.3202(2) 0.10643(16) 0.00368(10) 0.0202(5) Uani 1 1 d .
H29 H 0.2755 0.0492 0.0118 0.024 Uiso 1 1 calc R
C30 C 0.3206(2) 0.17705(16) 0.04163(8) 0.0153(4) Uani 1 1 d .
C31 C 0.2538(2) 0.15569(14) 0.09330(10) 0.0167(4) Uani 1 1 d .
C32 C 0.0855(2) 0.08761(18) 0.14220(10) 0.0249(5) Uani 1 1 d .
H32A H 0.0655 0.0234 0.1539 0.030 Uiso 1 1 calc R
H32B H -0.0037 0.1230 0.1413 0.030 Uiso 1 1 calc R
C33 C 0.1923(2) 0.13384(16) 0.17888(9) 0.0204(5) Uani 1 1 d .
H33A H 0.1428 0.1769 0.2039 0.025 Uiso 1 1 calc R
C34 C 0.2836(3) 0.06598(17) 0.21066(10) 0.0237(5) Uani 1 1 d .
H34A H 0.3634 0.1019 0.2265 0.028 Uiso 1 1 calc R
C35 C 0.3467(3) -0.01170(17) 0.17654(11) 0.0297(6) Uani 1 1 d .
H35A H 0.4086 -0.0502 0.1986 0.045 Uiso 1 1 calc R
H35B H 0.4011 0.0154 0.1473 0.045 Uiso 1 1 calc R
H35C H 0.2707 -0.0500 0.1619 0.045 Uiso 1 1 calc R
C36 C 0.1965(3) 0.0267(2) 0.25633(11) 0.0357(6) Uani 1 1 d .
H36A H 0.1209 -0.0122 0.2419 0.054 Uiso 1 1 calc R
H36B H 0.1555 0.0778 0.2769 0.054 Uiso 1 1 calc R
H36C H 0.2569 -0.0107 0.2795 0.054 Uiso 1 1 calc R

loop_
_atom_site_aniso_label
_atom_site_aniso_U_11
_atom_site_aniso_U_22
_atom_site_aniso_U_33
_atom_site_aniso_U_23
_atom_site_aniso_U_13
_atom_site_aniso_U_12
Mo1 0.01734(8) 0.01678(8) 0.01112(8) 0.00016(7) 0.00026(8) -0.00020(8)
N1 0.0165(8) 0.0174(9) 0.0167(9) 0.0032(8) 0.0014(7) -0.0017(7)
O1 0.0251(10) 0.0509(12) 0.0335(12) -0.0091(10) 0.0012(8) 0.0090(9)
O2 0.0392(11) 0.0254(9) 0.0295(10) -0.0078(8) -0.0036(8) -0.0033(8)
O3 0.0586(14) 0.0394(11) 0.0171(10) 0.0061(8) -0.0031(8) 0.0055(9)
O4 0.0215(10) 0.0590(14) 0.0488(14) -0.0079(11) 0.0011(9) 0.0050(9)
O5 0.0132(7) 0.0148(7) 0.0164(8) -0.0001(6) 0.0021(6) 0.0027(6)
O6 0.0137(7) 0.0129(7) 0.0179(8) 0.0029(6) 0.0024(6) -0.0004(6)
O7 0.0214(9) 0.0219(8) 0.0210(8) 0.0063(7) -0.0039(6) -0.0091(6)
P1 0.0146(2) 0.0124(2) 0.0123(2) -0.00002(19) 0.0005(2) 0.0001(2)
C1 0.0254(12) 0.0252(11) 0.0156(12) -0.0044(10) 0.0030(9) 0.0004(9)
C2 0.0238(11) 0.0257(12) 0.0140(11) -0.0005(10) -0.0016(9) 0.0013(9)
C3 0.0266(13) 0.0239(11) 0.0184(11) -0.0010(9) -0.0011(10) -0.0001(10)
C4 0.0281(13) 0.0272(12) 0.0224(14) -0.0021(10) 0.0011(10) -0.0015(9)
C5 0.0153(10) 0.0132(9) 0.0164(11) 0.0005(9) 0.0009(9) 0.0026(8)
C6 0.0158(10) 0.0176(10) 0.0240(12) -0.0031(9) -0.0020(9) 0.0006(8)
C7 0.0189(11) 0.0236(11) 0.0186(12) -0.0072(10) -0.0054(9) 0.0040(9)
C8 0.0173(10) 0.0219(11) 0.0173(12) -0.0020(9) -0.0009(9) 0.0083(9)
C9 0.0287(12) 0.0350(13) 0.0152(12) -0.0054(11) -0.0054(11) 0.0135(10)
C10 0.0297(14) 0.0362(13) 0.0186(12) 0.0086(10) 0.0025(10) 0.0113(11)
C11 0.0303(13) 0.0289(13) 0.0245(13) 0.0070(11) 0.0076(11) 0.0027(10)
C12 0.0261(11) 0.0198(11) 0.0196(12) 0.0020(10) 0.0016(10) -0.0007(9)
C13 0.0186(12) 0.0133(9) 0.0165(11) 0.0009(8) -0.0020(8) 0.0016(8)
C14 0.0154(11) 0.0128(9) 0.0162(11) -0.0021(8) -0.0019(8) 0.0023(7)
C15 0.0171(10) 0.0170(10) 0.0132(11) 0.0008(9) 0.0014(8) -0.0028(8)
C16 0.0173(10) 0.0123(10) 0.0157(11) -0.0006(8) 0.0008(8) -0.0036(8)
C17 0.0188(10) 0.0227(10) 0.0153(10) -0.0012(8) -0.0025(10) -0.0014(10)
C18 0.0226(10) 0.0245(10) 0.0177(11) -0.0038(9) 0.0012(11) -0.0089(11)
C19 0.0222(11) 0.0192(11) 0.0157(11) -0.0024(9) 0.0028(9) -0.0060(9)
C20 0.0329(13) 0.0202(12) 0.0187(12) -0.0049(9) 0.0037(10) -0.0079(9)
C21 0.0464(16) 0.0165(11) 0.0231(13) -0.0047(10) 0.0029(11) -0.0033(11)
C22 0.0368(14) 0.0182(10) 0.0269(12) 0.0037(11) -0.0029(10) 0.0038(10)
C23 0.0276(13) 0.0202(11) 0.0196(12) -0.0028(9) -0.0039(9) 0.0001(9)
C24 0.0207(10) 0.0143(10) 0.0150(10) 0.0010(9) 0.0018(8) -0.0023(8)
C25 0.0129(9) 0.0165(9) 0.0164(10) -0.0021(8) -0.0023(9) 0.0007(9)
C26 0.0176(11) 0.0168(11) 0.0166(11) 0.0000(9) -0.0017(9) 0.0024(8)
C27 0.0175(11) 0.0262(12) 0.0141(11) -0.0037(9) 0.0008(8) 0.0031(9)
C28 0.0228(11) 0.0239(11) 0.0237(12) -0.0086(9) -0.0044(11) 0.0025(11)
C29 0.0182(10) 0.0183(10) 0.0240(12) 0.0001(10) -0.0059(9) -0.0006(9)
C30 0.0117(8) 0.0167(9) 0.0175(10) 0.0018(10) -0.0024(8) 0.0042(9)
C31 0.0140(10) 0.0139(10) 0.0223(12) 0.0038(9) -0.0034(8) 0.0002(8)
C32 0.0213(12) 0.0263(12) 0.0271(13) 0.0056(11) -0.0021(10) -0.0045(9)
C33 0.0185(10) 0.0231(11) 0.0197(13) 0.0051(9) 0.0004(9) -0.0049(9)
C34 0.0276(13) 0.0258(12) 0.0177(12) 0.0079(10) -0.0016(10) -0.0035(10)
C35 0.0299(14) 0.0248(12) 0.0345(16) 0.0047(11) -0.0007(11) 0.0011(10)
C36 0.0433(16) 0.0396(16) 0.0242(14) 0.0138(13) 0.0026(12) -0.0055(13)

loop_
_atom_type_symbol
_atom_type_description
_atom_type_scat_dispersion_real
_atom_type_scat_dispersion_imag
_atom_type_scat_source
C C 0.0033 0.0016 'International Tables Vol C Tables 4.2.6.8 and 6.1.1.4'
H H 0.0000 0.0000 'International Tables Vol C Tables 4.2.6.8 and 6.1.1.4'
N N 0.0061 0.0033 'International Tables Vol C Tables 4.2.6.8 and 6.1.1.4'
O O 0.0106 0.0060 'International Tables Vol C Tables 4.2.6.8 and 6.1.1.4'
P P 0.1023 0.0942 'International Tables Vol C Tables 4.2.6.8 and 6.1.1.4'
Mo Mo -1.6832 0.6857 'International Tables Vol C Tables 4.2.6.8 and 6.1.1.4'

loop_
_geom_angle_atom_site_label_1
_geom_angle_atom_site_label_2
_geom_angle_atom_site_label_3
_geom_angle
C2 Mo1 C3 87.21(10)
C2 Mo1 C4 88.06(10)
C3 Mo1 C4 87.45(10)
C2 Mo1 C1 85.26(10)
C3 Mo1 C1 95.47(10)
C4 Mo1 C1 172.56(10)
C2 Mo1 N1 170.84(9)
C3 Mo1 N1 93.85(8)
C4 Mo1 N1 101.08(8)
C1 Mo1 N1 85.59(8)
C2 Mo1 P1 95.94(7)
C3 Mo1 P1 172.30(7)
C4 Mo1 P1 85.65(7)
C1 Mo1 P1 91.80(7)
N1 Mo1 P1 84.16(5)
C31 N1 C33 106.92(18)
C31 N1 Mo1 132.43(15)
C33 N1 Mo1 118.56(14)
C5 O5 P1 118.19(13)
C16 O6 P1 117.39(14)
C31 O7 C32 105.38(18)
O5 P1 O6 100.61(7)
O5 P1 C25 103.16(9)
O6 P1 C25 96.96(9)
O5 P1 Mo1 117.50(6)
O6 P1 Mo1 119.65(6)
C25 P1 Mo1 115.63(7)
O1 C1 Mo1 176.2(2)
O2 C2 Mo1 176.7(2)
O3 C3 Mo1 175.1(2)
O4 C4 Mo1 174.2(2)
C14 C5 O5 119.6(2)
C14 C5 C6 123.1(2)
O5 C5 C6 117.29(19)
C7 C6 C5 119.1(2)
C7 C6 H6A 120.5
C5 C6 H6A 120.5
C6 C7 C8 121.3(2)
C6 C7 H7A 119.4
C8 C7 H7A 119.4
C7 C8 C9 121.4(2)
C7 C8 C13 119.7(2)
C9 C8 C13 118.9(2)
C10 C9 C8 121.1(2)
C10 C9 H9A 119.4
C8 C9 H9A 119.4
C9 C10 C11 119.9(2)
C9 C10 H10 120.1
C11 C10 H10 120.1
C12 C11 C10 120.7(2)
C12 C11 H11 119.6
C10 C11 H11 119.6
C11 C12 C13 121.3(2)
C11 C12 H12 119.3
C13 C12 H12 119.3
C12 C13 C8 117.9(2)
C12 C13 C14 123.3(2)
C8 C13 C14 118.80(19)
C5 C14 C13 118.0(2)
C5 C14 C15 119.0(2)
C13 C14 C15 122.72(19)
C16 C15 C24 117.9(2)
C16 C15 C14 119.57(19)
C24 C15 C14 122.5(2)
C15 C16 O6 119.05(19)
C15 C16 C17 123.3(2)
O6 C16 C17 117.62(19)
C18 C17 C16 119.2(2)
C18 C17 H17 120.4
C16 C17 H17 120.4
C17 C18 C19 120.1(2)
C17 C18 H18 119.9
C19 C18 H18 119.9
C24 C19 C20 119.0(2)
C24 C19 C18 119.9(2)
C20 C19 C18 121.1(2)
C21 C20 C19 120.8(2)
C21 C20 H20 119.6
C19 C20 H20 119.6
C20 C21 C22 120.5(2)
C20 C21 H21 119.8
C22 C21 H21 119.8
C23 C22 C21 120.5(2)
C23 C22 H22 119.7
C21 C22 H22 119.7
C22 C23 C24 120.6(2)
C22 C23 H23 119.7
C24 C23 H23 119.7
C23 C24 C19 118.5(2)
C23 C24 C15 122.3(2)
C19 C24 C15 119.1(2)
C26 C25 C30 118.97(19)
C26 C25 P1 118.90(16)
C30 C25 P1 121.90(16)
C25 C26 C27 121.7(2)
C25 C26 H26 119.2
C27 C26 H26 119.2
C28 C27 C26 119.4(2)
C28 C27 H27 120.3
C26 C27 H27 120.3
C27 C28 C29 119.5(2)
C27 C28 H28 120.3
C29 C28 H28 120.3
C28 C29 C30 121.5(2)
C28 C29 H29 119.2
C30 C29 H29 119.2
C29 C30 C25 119.0(2)
C29 C30 C31 116.5(2)
C25 C30 C31 124.5(2)
N1 C31 O7 116.9(2)
N1 C31 C30 129.7(2)
O7 C31 C30 113.4(2)
O7 C32 C33 103.75(18)
O7 C32 H32A 111.0
C33 C32 H32A 111.0
O7 C32 H32B 111.0
C33 C32 H32B 111.0
H32A C32 H32B 109.0
N1 C33 C32 101.61(18)
N1 C33 C34 111.51(18)
C32 C33 C34 114.4(2)
N1 C33 H33A 109.7
C32 C33 H33A 109.7
C34 C33 H33A 109.7
C36 C34 C35 111.2(2)
C36 C34 C33 108.7(2)
C35 C34 C33 113.4(2)
C36 C34 H34A 107.8
C35 C34 H34A 107.8
C33 C34 H34A 107.8
C34 C35 H35A 109.5
C34 C35 H35B 109.5
H35A C35 H35B 109.5
C34 C35 H35C 109.5
H35A C35 H35C 109.5
H35B C35 H35C 109.5
C34 C36 H36A 109.5
C34 C36 H36B 109.5
H36A C36 H36B 109.5
C34 C36 H36C 109.5
H36A C36 H36C 109.5
H36B C36 H36C 109.5

loop_
_geom_bond_atom_site_label_1
_geom_bond_atom_site_label_2
_geom_bond_distance
Mo1 C2 1.967(2)
Mo1 C3 2.028(2)
Mo1 C4 2.035(3)
Mo1 C1 2.058(2)
Mo1 N1 2.2704(19)
Mo1 P1 2.3943(6)
N1 C31 1.284(3)
N1 C33 1.509(3)
O1 C1 1.137(3)
O2 C2 1.147(3)
O3 C3 1.147(3)
O4 C4 1.149(3)
O5 C5 1.407(3)
O5 P1 1.6359(16)
O6 C16 1.397(3)
O6 P1 1.6363(16)
O7 C31 1.354(3)
O7 C32 1.463(3)
P1 C25 1.828(2)
C5 C14 1.378(3)
C5 C6 1.412(3)
C6 C7 1.351(3)
C6 H6A 0.9500
C7 C8 1.416(3)
C7 H7A 0.9500
C8 C9 1.421(4)
C8 C13 1.428(3)
C9 C10 1.355(4)
C9 H9A 0.9500
C10 C11 1.408(4)
C10 H10 0.9500
C11 C12 1.358(4)
C11 H11 0.9500
C12 C13 1.413(3)
C12 H12 0.9500
C13 C14 1.438(3)
C14 C15 1.495(3)
C15 C16 1.377(3)
C15 C24 1.431(3)
C16 C17 1.415(3)
C17 C18 1.363(3)
C17 H17 0.9500
C18 C19 1.430(3)
C18 H18 0.9500
C19 C24 1.425(3)
C19 C20 1.428(3)
C20 C21 1.348(4)
C20 H20 0.9500
C21 C22 1.414(4)
C21 H21 0.9500
C22 C23 1.372(3)
C22 H22 0.9500
C23 C24 1.416(3)
C23 H23 0.9500
C25 C26 1.390(3)
C25 C30 1.408(3)
C26 C27 1.395(3)
C26 H26 0.9500
C27 C28 1.387(3)
C27 H27 0.9500
C28 C29 1.394(4)
C28 H28 0.9500
C29 C30 1.394(3)
C29 H29 0.9500
C30 C31 1.477(3)
C32 C33 1.524(3)
C32 H32A 0.9900
C32 H32B 0.9900
C33 C34 1.532(3)
C33 H33A 1.0000
C34 C36 1.523(3)
C34 C35 1.532(4)
C34 H34A 1.0000
C35 H35A 0.9800
C35 H35B 0.9800
C35 H35C 0.9800
C36 H36A 0.9800
C36 H36B 0.9800
C36 H36C 0.9800

loop_
_platon_squeeze_void_nr
_platon_squeeze_void_average_x
_platon_squeeze_void_average_y
_platon_squeeze_void_average_z
_platon_squeeze_void_volume
_platon_squeeze_void_count_electrons
_platon_squeeze_void_content
1 -0.143 0.166 0.325 141 44 ' '
2 0.142 0.666 0.175 141 44 ' '
3 0.357 0.334 0.675 141 44 ' '
4 0.642 0.834 0.825 141 44 ' '
